data_4349023
loop_
_publ_author_name
'Mukherjee, Soumya'
'Lu, Jingjing'
'Velmurugan, Gunasekaran'
'Singh, Shweta'
'Rajaraman, Gopalan'
'Tang, Jinkui'
'Ghosh, Sujit K.'

_publ_section_title
;
 Influence of Tuned Linker Functionality on Modulation of Magnetic
 Properties and Relaxation Dynamics in a Family of Six Isotypic
 Ln<sub>2</sub> (Ln = Dy and Gd) Complexes.
;
_journal_issue 21
_journal_name_full 'Inorganic chemistry'
_journal_page_first 11283
_journal_page_last 11298
_journal_paper_doi 10.1021/acs.inorgchem.6b01863
_journal_volume 55
_journal_year 2016
_chemical_formula_moiety 'C44 H44 Dy2 N2 O12'
_chemical_formula_sum 'C44 H44 Dy2 N2 O12'
_chemical_formula_weight 1117.79
_space_group_crystal_system monoclinic
_space_group_IT_number 14
_space_group_name_Hall '-P 2yn'
_space_group_name_H-M_alt 'P 1 21/n 1'
_atom_sites_solution_hydrogens geom
_audit_creation_method SHELXL-2014/6
_cell_angle_alpha 90
_cell_angle_beta 101.278(2)
_cell_angle_gamma 90
_cell_formula_units_Z 2
_cell_length_a 8.6370(11)
_cell_length_b 14.4827(18)
_cell_length_c 17.300(2)
_cell_measurement_reflns_used 4871
_cell_measurement_temperature 100(2)
_cell_measurement_theta_max 24.26
_cell_measurement_theta_min 2.40
_cell_volume 2122.2(5)
_computing_cell_refinement 'Bruker SAINT'
_computing_data_collection 'Bruker APEX2'
_computing_data_reduction 'Bruker SAINT'
_computing_molecular_graphics 'Bruker SHELXTL'
_computing_publication_material 'Bruker SHELXTL'
_computing_structure_refinement 'SHELXL-2014/6 (Sheldrick, 2014)'
_computing_structure_solution 'SHELXS-97 (Sheldrick 2008)'
_diffrn_ambient_temperature 100(2)
_diffrn_measured_fraction_theta_full 1.000
_diffrn_measured_fraction_theta_max 0.995
_diffrn_measurement_device_type 'Bruker APEX-II CCD'
_diffrn_measurement_method '\f and \w scans'
_diffrn_radiation_type MoK\a
_diffrn_radiation_wavelength 0.71073
_diffrn_reflns_av_R_equivalents 0.0401
_diffrn_reflns_av_unetI/netI 0.0389
_diffrn_reflns_Laue_measured_fraction_full 1.000
_diffrn_reflns_Laue_measured_fraction_max 0.995
_diffrn_reflns_limit_h_max 11
_diffrn_reflns_limit_h_min -11
_diffrn_reflns_limit_k_max 19
_diffrn_reflns_limit_k_min -9
_diffrn_reflns_limit_l_max 23
_diffrn_reflns_limit_l_min -23
_diffrn_reflns_number 20924
_diffrn_reflns_point_group_measured_fraction_full 1.000
_diffrn_reflns_point_group_measured_fraction_max 0.995
_diffrn_reflns_theta_full 25.242
_diffrn_reflns_theta_max 28.409
_diffrn_reflns_theta_min 1.849
_diffrn_source 'fine-focus sealed tube'
_exptl_absorpt_coefficient_mu 3.559
_exptl_absorpt_correction_T_max 0.7173
_exptl_absorpt_correction_T_min 0.6357
_exptl_absorpt_correction_type multi-scan
_exptl_absorpt_process_details 'multi-scan absorption correction'
_exptl_crystal_colour yellow
_exptl_crystal_density_diffrn 1.746
_exptl_crystal_density_method 'not measured'
_exptl_crystal_description 'Rod shaped'
_exptl_crystal_F_000 1096
_exptl_crystal_size_max 0.140
_exptl_crystal_size_mid 0.120
_exptl_crystal_size_min 0.100
_refine_diff_density_max 0.537
_refine_diff_density_min -0.937
_refine_diff_density_rms 0.158
_refine_ls_extinction_method none
_refine_ls_goodness_of_fit_ref 2.169
_refine_ls_hydrogen_treatment constr
_refine_ls_matrix_type full
_refine_ls_number_parameters 274
_refine_ls_number_reflns 5306
_refine_ls_number_restraints 0
_refine_ls_restrained_S_all 2.169
_refine_ls_R_factor_all 0.0507
_refine_ls_R_factor_gt 0.0305
_refine_ls_shift/su_max 0.001
_refine_ls_shift/su_mean 0.000
_refine_ls_structure_factor_coef Fsqd
_refine_ls_weighting_details 'w=1/[\s^2^(Fo^2^)] where P=(Fo^2^+2Fc^2^)/3'
_refine_ls_weighting_scheme calc
_refine_ls_wR_factor_gt 0.0708
_refine_ls_wR_factor_ref 0.0725
_reflns_Friedel_coverage 0.000
_reflns_number_gt 3952
_reflns_number_total 5306
_reflns_threshold_expression 'I > 2\s(I)'
_cod_data_source_file ic6b01863_si_002.cif
_cod_data_source_block Compound1a
_cod_original_cell_volume 2122.3(5)
_cod_original_sg_symbol_H-M 'P 21/n'
_cod_database_code 4349023
_shelx_space_group_comment
;
The symmetry employed for this shelxl refinement is uniquely defined
by the following loop, which should always be used as a source of
symmetry information in preference to the above space-group names.
They are only intended as comments.
;
_shelx_estimated_absorpt_t_min 0.636
_shelx_estimated_absorpt_t_max 0.717
_shelxl_version_number 2014/6

loop_
_space_group_symop_operation_xyz
'x, y, z'
'-x+1/2, y+1/2, -z+1/2'
'-x, -y, -z'
'x-1/2, -y-1/2, z-1/2'

loop_
_atom_site_label
_atom_site_type_symbol
_atom_site_fract_x
_atom_site_fract_y
_atom_site_fract_z
_atom_site_U_iso_or_equiv
_atom_site_adp_type
_atom_site_occupancy
_atom_site_site_symmetry_order
_atom_site_calc_flag
_atom_site_refinement_flags_posn
_atom_site_refinement_flags_adp
C1 C -0.0341(7) 0.9615(4) 0.2145(3) 0.0476(14) Uani 1 1 d . .
C6 C -0.0870(7) 1.0253(4) 0.2638(3) 0.0614(17) Uani 1 1 d . .
H2 H -0.0691 1.0879 0.2575 0.074 Uiso 1 1 calc R U
C5 C -0.1653(9) 0.9971(5) 0.3218(4) 0.084(2) Uani 1 1 d . .
H3 H -0.1979 1.0409 0.3545 0.101 Uiso 1 1 calc R U
C4 C -0.1961(9) 0.9053(5) 0.3319(4) 0.092(3) Uani 1 1 d . .
H4 H -0.2534 0.8874 0.3697 0.110 Uiso 1 1 calc R U
C3 C -0.1417(8) 0.8399(5) 0.2861(4) 0.075(2) Uani 1 1 d . .
H5 H -0.1610 0.7777 0.2934 0.089 Uiso 1 1 calc R U
C7 C 0.0434(7) 0.7219(4) 0.2024(3) 0.0565(17) Uani 1 1 d . .
H6 H 0.0305 0.7076 0.2532 0.068 Uiso 1 1 calc R U
C8 C 0.1036(7) 0.6492(4) 0.1597(3) 0.0511(15) Uani 1 1 d . .
C9 C 0.1310(7) 0.5618(4) 0.1967(4) 0.0674(19) Uani 1 1 d . .
H8 H 0.1118 0.5544 0.2474 0.081 Uiso 1 1 calc R U
C10 C 0.1841(8) 0.4893(4) 0.1608(5) 0.082(2) Uani 1 1 d . .
H9 H 0.1965 0.4319 0.1854 0.098 Uiso 1 1 calc R U
C11 C 0.2195(10) 0.5010(5) 0.0879(5) 0.105(3) Uani 1 1 d . .
H10 H 0.2608 0.4517 0.0640 0.126 Uiso 1 1 calc R U
C12 C 0.1953(9) 0.5842(4) 0.0491(4) 0.093(3) Uani 1 1 d . .
H11 H 0.2175 0.5898 -0.0011 0.111 Uiso 1 1 calc R U
C13 C 0.1378(7) 0.6603(4) 0.0841(3) 0.0553(16) Uani 1 1 d . .
C15 C 0.4009(7) 0.9833(4) 0.0923(3) 0.0410(13) Uani 1 1 d . .
C16 C 0.5534(7) 1.0095(4) 0.1249(3) 0.0500(15) Uani 1 1 d . .
H14 H 0.6207 0.9698 0.1579 0.060 Uiso 1 1 calc R U
C17 C 0.6033(7) 1.0960(4) 0.1074(3) 0.0578(17) Uani 1 1 d . .
H15 H 0.7061 1.1140 0.1288 0.069 Uiso 1 1 calc R U
C18 C 0.5052(7) 1.1574(4) 0.0587(3) 0.0524(15) Uani 1 1 d . .
H16 H 0.5412 1.2156 0.0479 0.063 Uiso 1 1 calc R U
C20 C -0.2986(6) 0.9584(4) -0.0422(3) 0.0368(12) Uani 1 1 d . .
C21 C -0.3525(7) 0.8705(4) -0.0269(3) 0.0432(13) Uani 1 1 d . .
C14 C 0.4260(7) 0.8357(4) 0.1585(4) 0.0717(19) Uani 1 1 d . .
H19A H 0.5199 0.8200 0.1395 0.108 Uiso 1 1 calc R U
H19B H 0.3661 0.7807 0.1628 0.108 Uiso 1 1 calc R U
H19C H 0.4545 0.8644 0.2093 0.108 Uiso 1 1 calc R U
C22 C -0.2797(7) 0.7214(4) 0.0315(4) 0.075(2) Uani 1 1 d . .
H20A H -0.3680 0.7173 0.0576 0.113 Uiso 1 1 calc R U
H20B H -0.1907 0.6901 0.0624 0.113 Uiso 1 1 calc R U
H20C H -0.3067 0.6931 -0.0195 0.113 Uiso 1 1 calc R U
C19 C -0.0450(8) 0.7764(4) -0.1337(3) 0.075(2) Uani 1 1 d . .
H21A H -0.0230 0.7220 -0.1016 0.112 Uiso 1 1 calc R U
H21B H 0.0100 0.7730 -0.1767 0.112 Uiso 1 1 calc R U
H21C H -0.1565 0.7805 -0.1539 0.112 Uiso 1 1 calc R U
C2 C -0.0575(7) 0.8665(4) 0.2284(3) 0.0506(15) Uani 1 1 d . .
Dy1 Dy 0.03993(3) 0.88367(2) 0.05294(2) 0.03859(9) Uani 1 1 d . .
N1 N 0.0052(5) 0.8047(3) 0.1779(2) 0.0464(12) Uani 1 1 d . .
O1 O 0.0366(4) 0.9851(2) 0.15549(19) 0.0474(10) Uani 1 1 d . .
O2 O 0.1170(5) 0.7400(2) 0.0463(2) 0.0594(11) Uani 1 1 d . .
O3 O 0.3324(4) 0.8986(2) 0.1043(2) 0.0481(9) Uani 1 1 d . .
O4 O -0.1533(4) 0.9866(2) -0.00872(18) 0.0374(8) Uani 1 1 d . .
O5 O -0.2403(4) 0.8177(2) 0.0227(2) 0.0493(10) Uani 1 1 d . .
O6 O 0.0060(4) 0.8556(2) -0.08742(19) 0.0477(9) Uani 1 1 d . .

loop_
_atom_site_aniso_label
_atom_site_aniso_U_11
_atom_site_aniso_U_22
_atom_site_aniso_U_33
_atom_site_aniso_U_23
_atom_site_aniso_U_13
_atom_site_aniso_U_12
C1 0.052(4) 0.060(4) 0.031(3) 0.001(3) 0.006(3) 0.008(3)
C6 0.076(5) 0.066(4) 0.042(4) -0.005(3) 0.011(3) 0.015(4)
C5 0.109(6) 0.100(6) 0.051(4) -0.010(4) 0.035(4) 0.023(5)
C4 0.120(7) 0.106(7) 0.066(5) 0.006(4) 0.057(5) 0.013(5)
C3 0.097(6) 0.075(5) 0.060(4) 0.016(4) 0.037(4) 0.006(4)
C7 0.065(4) 0.064(4) 0.043(4) 0.019(3) 0.017(3) 0.002(4)
C8 0.057(4) 0.042(3) 0.053(4) 0.008(3) 0.009(3) 0.003(3)
C9 0.078(5) 0.055(4) 0.067(5) 0.023(3) 0.011(4) -0.002(4)
C10 0.102(6) 0.039(4) 0.099(6) 0.011(4) 0.004(5) 0.008(4)
C11 0.180(9) 0.045(5) 0.089(6) -0.004(4) 0.025(6) 0.029(5)
C12 0.170(8) 0.050(4) 0.060(5) 0.001(3) 0.028(5) 0.032(5)
C13 0.073(5) 0.036(3) 0.053(4) 0.003(3) 0.004(3) 0.006(3)
C15 0.044(4) 0.046(4) 0.035(3) -0.005(2) 0.013(3) 0.003(3)
C16 0.041(4) 0.060(4) 0.048(4) -0.009(3) 0.008(3) 0.005(3)
C17 0.040(4) 0.073(5) 0.060(4) -0.021(3) 0.008(3) -0.007(3)
C18 0.053(4) 0.051(4) 0.056(4) -0.015(3) 0.017(3) -0.014(3)
C20 0.036(3) 0.044(3) 0.033(3) -0.009(2) 0.012(3) 0.000(3)
C21 0.047(4) 0.044(4) 0.042(3) -0.010(3) 0.015(3) -0.003(3)
C14 0.066(5) 0.069(5) 0.075(5) 0.023(4) 0.001(4) 0.015(4)
C22 0.082(5) 0.041(4) 0.101(6) 0.010(3) 0.014(4) -0.011(4)
C19 0.106(6) 0.053(4) 0.063(4) -0.017(3) 0.014(4) -0.011(4)
C2 0.061(4) 0.056(4) 0.039(3) 0.005(3) 0.018(3) 0.007(3)
Dy1 0.04774(16) 0.03662(15) 0.03208(13) 0.00229(12) 0.00940(11) -0.00020(14)
N1 0.054(3) 0.045(3) 0.042(3) 0.007(2) 0.014(2) 0.001(2)
O1 0.066(3) 0.045(2) 0.032(2) 0.0015(16) 0.012(2) 0.0011(19)
O2 0.092(3) 0.042(2) 0.047(2) 0.0046(18) 0.021(2) 0.015(2)
O3 0.049(2) 0.049(3) 0.046(2) 0.0078(17) 0.0070(19) 0.007(2)
O4 0.039(2) 0.038(2) 0.035(2) 0.0001(15) 0.0079(17) -0.0030(17)
O5 0.055(3) 0.040(2) 0.053(2) 0.0057(18) 0.008(2) -0.009(2)
O6 0.068(3) 0.040(2) 0.036(2) -0.0094(16) 0.0116(19) -0.0017(19)

loop_
_atom_type_symbol
_atom_type_description
_atom_type_scat_dispersion_real
_atom_type_scat_dispersion_imag
_atom_type_scat_source
C C 0.0033 0.0016 'International Tables Vol C Tables 4.2.6.8 and 6.1.1.4'
H H 0.0000 0.0000 'International Tables Vol C Tables 4.2.6.8 and 6.1.1.4'
N N 0.0061 0.0033 'International Tables Vol C Tables 4.2.6.8 and 6.1.1.4'
O O 0.0106 0.0060 'International Tables Vol C Tables 4.2.6.8 and 6.1.1.4'
Dy Dy -0.1892 4.4098 'International Tables Vol C Tables 4.2.6.8 and 6.1.1.4'

loop_
_geom_angle_atom_site_label_1
_geom_angle_atom_site_label_2
_geom_angle_atom_site_label_3
_geom_angle
_geom_angle_site_symmetry_1
_geom_angle_site_symmetry_3
O1 C1 C6 123.6(5) . .
O1 C1 C2 118.7(5) . .
C6 C1 C2 117.7(5) . .
C5 C6 C1 121.1(6) . .
C5 C6 H2 119.5 . .
C1 C6 H2 119.5 . .
C4 C5 C6 121.0(6) . .
C4 C5 H3 119.5 . .
C6 C5 H3 119.5 . .
C5 C4 C3 119.7(6) . .
C5 C4 H4 120.1 . .
C3 C4 H4 120.1 . .
C4 C3 C2 120.4(6) . .
C4 C3 H5 119.8 . .
C2 C3 H5 119.8 . .
N1 C7 C8 127.2(5) . .
N1 C7 H6 116.4 . .
C8 C7 H6 116.4 . .
C13 C8 C9 118.4(5) . .
C13 C8 C7 123.9(5) . .
C9 C8 C7 117.8(6) . .
C10 C9 C8 122.1(6) . .
C10 C9 H8 119.0 . .
C8 C9 H8 119.0 . .
C9 C10 C11 119.2(6) . .
C9 C10 H9 120.4 . .
C11 C10 H9 120.4 . .
C10 C11 C12 121.3(7) . .
C10 C11 H10 119.4 . .
C12 C11 H10 119.4 . .
C11 C12 C13 120.9(7) . .
C11 C12 H11 119.5 . .
C13 C12 H11 119.5 . .
O2 C13 C12 120.1(5) . .
O2 C13 C8 121.8(5) . .
C12 C13 C8 118.1(5) . .
C16 C15 O3 125.4(5) . .
C16 C15 C20 121.7(5) . 3_575
O3 C15 C20 112.9(5) . 3_575
C17 C16 C15 118.3(5) . .
C17 C16 H14 120.8 . .
C15 C16 H14 120.8 . .
C16 C17 C18 122.3(6) . .
C16 C17 H15 118.8 . .
C18 C17 H15 118.8 . .
C21 C18 C17 118.3(6) 3_575 .
C21 C18 H16 120.9 3_575 .
C17 C18 H16 120.9 . .
O4 C20 C15 120.7(5) . 3_575
O4 C20 C21 120.9(5) . .
C15 C20 C21 118.4(5) 3_575 .
C18 C21 O5 125.4(5) 3_575 .
C18 C21 C20 121.0(5) 3_575 .
O5 C21 C20 113.6(5) . .
O3 C14 H19A 109.5 . .
O3 C14 H19B 109.5 . .
H19A C14 H19B 109.5 . .
O3 C14 H19C 109.5 . .
H19A C14 H19C 109.5 . .
H19B C14 H19C 109.5 . .
O5 C22 H20A 109.5 . .
O5 C22 H20B 109.5 . .
H20A C22 H20B 109.5 . .
O5 C22 H20C 109.5 . .
H20A C22 H20C 109.5 . .
H20B C22 H20C 109.5 . .
O6 C19 H21A 109.5 . .
O6 C19 H21B 109.5 . .
H21A C19 H21B 109.5 . .
O6 C19 H21C 109.5 . .
H21A C19 H21C 109.5 . .
H21B C19 H21C 109.5 . .
C3 C2 C1 119.9(5) . .
C3 C2 N1 125.1(5) . .
C1 C2 N1 114.9(5) . .
O2 Dy1 O1 133.87(13) . .
O2 Dy1 O4 126.85(12) . 3_575
O1 Dy1 O4 78.89(11) . 3_575
O2 Dy1 O4 141.14(13) . .
O1 Dy1 O4 80.20(11) . .
O4 Dy1 O4 69.02(13) 3_575 .
O2 Dy1 O6 76.55(12) . .
O1 Dy1 O6 149.32(11) . .
O4 Dy1 O6 77.37(11) 3_575 .
O4 Dy1 O6 73.34(11) . .
O2 Dy1 N1 72.66(13) . .
O1 Dy1 N1 66.86(13) . .
O4 Dy1 N1 141.42(13) 3_575 .
O4 Dy1 N1 119.23(12) . .
O6 Dy1 N1 140.70(13) . .
O2 Dy1 O3 78.83(13) . .
O1 Dy1 O3 80.58(12) . .
O4 Dy1 O3 65.61(11) 3_575 .
O4 Dy1 O3 133.22(11) . .
O6 Dy1 O3 106.55(11) . .
N1 Dy1 O3 90.90(13) . .
O2 Dy1 O5 85.40(13) . .
O1 Dy1 O5 103.97(12) . .
O4 Dy1 O5 132.77(11) 3_575 .
O4 Dy1 O5 65.27(11) . .
O6 Dy1 O5 78.93(11) . .
N1 Dy1 O5 74.88(13) . .
O3 Dy1 O5 161.40(11) . .
O2 Dy1 Dy1 146.80(9) . 3_575
O1 Dy1 Dy1 77.28(8) . 3_575
O4 Dy1 Dy1 34.65(8) 3_575 3_575
O4 Dy1 Dy1 34.37(8) . 3_575
O6 Dy1 Dy1 72.13(8) . 3_575
N1 Dy1 Dy1 140.36(10) . 3_575
O3 Dy1 Dy1 99.64(8) . 3_575
O5 Dy1 Dy1 98.96(8) . 3_575
C7 N1 C2 119.0(5) . .
C7 N1 Dy1 129.6(4) . .
C2 N1 Dy1 111.3(3) . .
C1 O1 Dy1 120.2(3) . .
C13 O2 Dy1 144.7(4) . .
C15 O3 C14 117.0(4) . .
C15 O3 Dy1 116.7(3) . .
C14 O3 Dy1 125.0(3) . .
C20 O4 Dy1 121.7(3) . 3_575
C20 O4 Dy1 122.0(3) . .
Dy1 O4 Dy1 110.98(13) 3_575 .
C21 O5 C22 116.4(4) . .
C21 O5 Dy1 116.0(3) . .
C22 O5 Dy1 124.7(3) . .
C19 O6 Dy1 131.6(3) . .

loop_
_geom_bond_atom_site_label_1
_geom_bond_atom_site_label_2
_geom_bond_distance
_geom_bond_site_symmetry_2
C1 O1 1.332(5) .
C1 C6 1.394(7) .
C1 C2 1.417(7) .
C6 C5 1.377(8) .
C6 H2 0.9300 .
C5 C4 1.374(8) .
C5 H3 0.9300 .
C4 C3 1.375(8) .
C4 H4 0.9300 .
C3 C2 1.399(7) .
C3 H5 0.9300 .
C7 N1 1.293(6) .
C7 C8 1.439(7) .
C7 H6 0.9300 .
C8 C13 1.405(7) .
C8 C9 1.418(7) .
C9 C10 1.345(8) .
C9 H8 0.9300 .
C10 C11 1.366(8) .
C10 H9 0.9300 .
C11 C12 1.375(8) .
C11 H10 0.9300 .
C12 C13 1.395(7) .
C12 H11 0.9300 .
C13 O2 1.322(6) .
C15 C16 1.381(7) .
C15 O3 1.394(6) .
C15 C20 1.395(7) 3_575
C16 C17 1.377(7) .
C16 H14 0.9300 .
C17 C18 1.392(8) .
C17 H15 0.9300 .
C18 C21 1.387(7) 3_575
C18 H16 0.9300 .
C20 O4 1.338(6) .
C20 C15 1.395(7) 3_575
C20 C21 1.400(6) .
C21 C18 1.387(7) 3_575
C21 O5 1.390(6) .
C14 O3 1.437(6) .
C14 H19A 0.9600 .
C14 H19B 0.9600 .
C14 H19C 0.9600 .
C22 O5 1.451(5) .
C22 H20A 0.9600 .
C22 H20B 0.9600 .
C22 H20C 0.9600 .
C19 O6 1.419(6) .
C19 H21A 0.9600 .
C19 H21B 0.9600 .
C19 H21C 0.9600 .
C2 N1 1.429(6) .
Dy1 O2 2.194(3) .
Dy1 O1 2.308(3) .
Dy1 O4 2.317(3) 3_575
Dy1 O4 2.334(3) .
Dy1 O6 2.422(3) .
Dy1 N1 2.516(4) .
Dy1 O3 2.518(4) .
Dy1 O5 2.559(4) .
Dy1 Dy1 3.8328(6) 3_575
O4 Dy1 2.317(3) 3_575
